data_7035338
loop_
_publ_author_name
'Recatal\'a, David'
'Llusar, Rosa'
'Barlow, Adam'
'Wang, Genmiao'
'Samoc, Marek'
'Humphrey, Mark G.'
'Guschin, Artem L.'

_publ_section_title
;
 Synthesis and optical power limiting properties of heteroleptic Mo3S7
 clusters.
;
_journal_issue 29
_journal_name_full 'Dalton transactions (Cambridge, England : 2003)'
_journal_page_first 13163
_journal_page_last 13172
_journal_paper_doi 10.1039/c5dt01244a
_journal_volume 44
_journal_year 2015
_chemical_formula_moiety 'C12 H12 Cl4 Mo3 N2 S7, Cl, C16 H35 N, 3(C H2 Cl2)'
_chemical_formula_sum 'C31 H53 Cl11 Mo3 N3 S7'
_chemical_formula_weight 1369.95
_chemical_name_systematic (Bu4N)[Mo3S7Cl4(dmbpy).Cl]
_space_group_crystal_system monoclinic
_space_group_IT_number 14
_space_group_name_Hall '-P 2yn'
_space_group_name_H-M_alt 'P 1 21/n 1'
_symmetry_space_group_name_Hall '-P 2yn'
_symmetry_space_group_name_H-M 'P 1 21/n 1'
_atom_sites_solution_hydrogens geom
_atom_sites_solution_primary iterative
_audit_creation_date 2015-05-11
_audit_creation_method
;
Olex2 1.2
(compiled 2015.01.26 svn.r3150 for OlexSys, GUI svn.r4998)
;
_audit_update_record
;
2015-05-11 deposited with the CCDC.
2015-06-05 downloaded from the CCDC.
;
_cell_angle_alpha 90
_cell_angle_beta 103.4323(15)
_cell_angle_gamma 90
_cell_formula_units_Z 4
_cell_length_a 13.8174(2)
_cell_length_b 19.3711(3)
_cell_length_c 20.0877(3)
_cell_measurement_reflns_used 24878
_cell_measurement_temperature 200(2)
_cell_measurement_theta_max 29.2200
_cell_measurement_theta_min 3.1310
_cell_volume 5229.56(14)
_computing_cell_refinement
;
CrysAlisPro, Agilent Technologies,
Version 1.171.36.24 (release 03-12-2012 CrysAlis171 .NET)
(compiled Dec  3 2012,18:21:49)
;
_computing_data_collection
;
CrysAlisPro, Agilent Technologies,
Version 1.171.36.24 (release 03-12-2012 CrysAlis171 .NET)
(compiled Dec  3 2012,18:21:49)
;
_computing_data_reduction
;
CrysAlisPro, Agilent Technologies,
Version 1.171.36.24 (release 03-12-2012 CrysAlis171 .NET)
(compiled Dec  3 2012,18:21:49)
;
_computing_molecular_graphics 'Olex2 (Dolomanov et al., 2009)'
_computing_publication_material 'Olex2 (Dolomanov et al., 2009)'
_computing_structure_refinement 'ShelXL (Sheldrick, 2008)'
_computing_structure_solution
;
Superflip (Palatinus & Chapuis, 2007;Palatinus & van der Lee, 2008;
Palatinus et al., 2012)
;
_diffrn_ambient_temperature 200(2)
_diffrn_detector_area_resol_mean 10.4051
_diffrn_measured_fraction_theta_full 0.971
_diffrn_measured_fraction_theta_max 0.999
_diffrn_measurement_details
;
  1 omega  -91.00  -12.00   1.0000   28.0000
omega____ theta____ kappa____ phi______ frames
    -      -11.1253  -19.0000  120.0000 79

  2 omega  -20.00   24.00   1.0000   28.0000
omega____ theta____ kappa____ phi______ frames
    -      -11.1253  -99.0000 -120.0000 44

  3 omega  -93.00  -60.00   1.0000   28.0000
omega____ theta____ kappa____ phi______ frames
    -      -11.1253  178.0000  -90.0000 33

  4 omega  -20.00   11.00   1.0000   28.0000
omega____ theta____ kappa____ phi______ frames
    -      -11.1253  -99.0000   30.0000 31

  5 omega  -11.00   15.00   1.0000   28.0000
omega____ theta____ kappa____ phi______ frames
    -      -11.1253  -99.0000  150.0000 26

  6 omega  -85.00  -52.00   1.0000   28.0000
omega____ theta____ kappa____ phi______ frames
    -      -11.1253  -57.0000   30.0000 33

  7 omega -100.00  -68.00   1.0000   28.0000
omega____ theta____ kappa____ phi______ frames
    -      -11.1253  178.0000 -180.0000 32

  8 omega    7.00   34.00   1.0000   28.0000
omega____ theta____ kappa____ phi______ frames
    -       12.2191  -57.0000   90.0000 27

  9 omega  -37.00    4.00   1.0000   28.0000
omega____ theta____ kappa____ phi______ frames
    -      -11.1253   37.0000  -60.0000 41

 10 omega  -42.00   64.00   1.0000   28.0000
omega____ theta____ kappa____ phi______ frames
    -      -11.1253   66.0000  146.0000 106
;
_diffrn_measurement_device_type 'SuperNova, Dual, Cu at zero, Atlas'
_diffrn_measurement_method '\w scans'
_diffrn_orient_matrix_UB_11 0.0516035000
_diffrn_orient_matrix_UB_12 -0.0051872000
_diffrn_orient_matrix_UB_13 0.0028258000
_diffrn_orient_matrix_UB_21 -0.0002727000
_diffrn_orient_matrix_UB_22 -0.0274902000
_diffrn_orient_matrix_UB_23 0.0232799000
_diffrn_orient_matrix_UB_31 -0.0110097000
_diffrn_orient_matrix_UB_32 -0.0236262000
_diffrn_orient_matrix_UB_33 -0.0277201000
_diffrn_radiation_monochromator mirror
_diffrn_radiation_type MoK\a
_diffrn_radiation_wavelength 0.71073
_diffrn_reflns_av_R_equivalents 0.0332
_diffrn_reflns_av_unetI/netI 0.0229
_diffrn_reflns_laue_measured_fraction_full 0.971
_diffrn_reflns_laue_measured_fraction_max 0.999
_diffrn_reflns_limit_h_max 16
_diffrn_reflns_limit_h_min -16
_diffrn_reflns_limit_k_max 23
_diffrn_reflns_limit_k_min -22
_diffrn_reflns_limit_l_max 23
_diffrn_reflns_limit_l_min -23
_diffrn_reflns_number 50572
_diffrn_reflns_point_group_measured_fraction_full 0.971
_diffrn_reflns_point_group_measured_fraction_max 0.999
_diffrn_reflns_theta_full 25.242
_diffrn_reflns_theta_max 25.000
_diffrn_reflns_theta_min 2.923
_diffrn_source 'SuperNova (Mo) X-ray Source'
_exptl_absorpt_coefficient_mu 1.578
_exptl_absorpt_correction_T_max 1.00000
_exptl_absorpt_correction_T_min 0.61115
_exptl_absorpt_correction_type multi-scan
_exptl_absorpt_process_details
;
CrysAlisPro, Agilent Technologies,
Version 1.171.36.24 (release 03-12-2012 CrysAlis171 .NET)
(compiled Dec  3 2012,18:21:49)
Empirical absorption correction using spherical harmonics,
 implemented in SCALE3 ABSPACK scaling algorithm.
;
_exptl_crystal_colour reddish
_exptl_crystal_density_diffrn 1.740
_exptl_crystal_description needle
_exptl_crystal_F_000 2740
_exptl_crystal_recrystallization_method 'Slow diffusion toluene/dichloromethane'
_exptl_crystal_size_max 0.4689
_exptl_crystal_size_mid 0.1936
_exptl_crystal_size_min 0.0702
_refine_diff_density_max 1.539
_refine_diff_density_min -0.904
_refine_diff_density_rms 0.107
_refine_ls_extinction_method none
_refine_ls_goodness_of_fit_ref 1.088
_refine_ls_hydrogen_treatment constr
_refine_ls_matrix_type full
_refine_ls_number_parameters 502
_refine_ls_number_reflns 9195
_refine_ls_number_restraints 0
_refine_ls_restrained_S_all 1.088
_refine_ls_R_factor_all 0.0541
_refine_ls_R_factor_gt 0.0426
_refine_ls_shift/su_max 0.001
_refine_ls_shift/su_mean 0.000
_refine_ls_structure_factor_coef Fsqd
_refine_ls_weighting_details 'w=1/[\s^2^(Fo^2^)+(0.0484P)^2^+21.6496P] where P=(Fo^2^+2Fc^2^)/3'
_refine_ls_weighting_scheme calc
_refine_ls_wR_factor_gt 0.1055
_refine_ls_wR_factor_ref 0.1186
_reflns_Friedel_coverage 0.000
_reflns_number_gt 7771
_reflns_number_total 9195
_reflns_threshold_expression 'I > 2\s(I)'
_cod_data_source_file c5dt01244a1.cif
_cod_data_source_block str1464
_cod_depositor_comments 'Adding full bibliography for 7035335--7035338.cif.'
_cod_original_cell_volume 5229.55(14)
_cod_database_code 7035338
_shelxl_version_number 2013-4
_chemical_oxdiff_formula 'C28 H48 N3 S7 Cl5 Mo3'
_shelx_space_group_comment
;
The symmetry employed for this shelxl refinement is uniquely defined
by the following loop, which should always be used as a source of
symmetry information in preference to the above space-group names.
They are only intended as comments.
;
_reflns_odcompleteness_completeness 99.85
_reflns_odcompleteness_iscentric 1
_reflns_odcompleteness_theta 26.32
_olex2_refinement_description
;
1. Others
 Fixed Uiso: H11(0.043) H10A(0.075) H10B(0.075) H12(0.045) H10C(0.107)
 H10D(0.107) H8(0.038) H10U(0.055) H10V(0.055) H10W(0.055) H2(0.059) H4A(0.089)
 H4B(0.089) H4C(0.089) H10E(0.081) H10F(0.081) H1(0.053) H10G(0.095)
 H10H(0.095) H5(0.045) H10I(0.071) H10J(0.071) H10K(0.086) H10L(0.086)
 H10M(0.145) H10N(0.145) H10O(0.145) H11A(0.125) H11B(0.125) H10P(0.092)
 H10Q(0.092) H11C(0.129) H11D(0.129) H11E(0.095) H11F(0.095) H10R(0.157)
 H10S(0.157) H10T(0.157) H11G(0.181) H11H(0.181) H115(0.211) H11I(0.389)
 H11J(0.389) H11K(0.389) H30A(0.122) H30B(0.122) H11L(0.252) H11M(0.252)
 H11N(0.252) H20A(0.178) H20B(0.178) H40A(0.424) H40B(0.424)
 Fixed X: H11(0.171) H10A(0.7057) H10B(0.7955) H12(0.2081) H10C(0.8132)
 H10D(0.8994) H8(0.1085) H10U(0.0655) H10V(0.1018) H10W(0.1781) H2(0.1322)
 H4A(0.0889) H4B(0.1338) H4C(0.0211) H10E(0.9134) H10F(0.9221) H1(0.1784)
 H10G(0.963) H10H(0.9553) H5(0.1009) H10I(0.7955) H10J(0.7893) H10K(0.6328)
 H10L(0.7215) H10M(0.8409) H10N(0.9407) H10O(0.8486) H11A(0.8944) H11B(0.9856)
 H10P(0.5857) H10Q(0.6761) H11C(0.8106) H11D(0.7968) H11E(0.6823) H11F(0.6832)
 H10R(0.5178) H10S(0.5267) H10T(0.6051) H11G(1) H11H(0.9144) H115(0.6108)
 H11I(0.613) H11J(0.7287) H11K(0.6838) H30A(-0.1935) H30B(-0.2522) H11L(1.0957)
 H11M(1.01) H11N(1.0447) H20A(0.1343) H20B(0.159) H40A(0.994) H40B(1.005)
 Fixed Y: H11(0.9558) H10A(0.5038) H10B(0.4548) H12(0.8714) H10C(0.5062)
 H10D(0.5573) H8(0.8091) H10U(0.976) H10V(0.925) H10W(0.9741) H2(0.5125)
 H4A(0.5251) H4B(0.5914) H4C(0.5895) H10E(0.6092) H10F(0.5372) H1(0.5585)
 H10G(0.5913) H10H(0.6643) H5(0.7033) H10I(0.569) H10J(0.6418) H10K(0.4707)
 H10L(0.4194) H10M(0.6977) H10N(0.6743) H10O(0.6246) H11A(0.4235) H11B(0.4739)
 H10P(0.4095) H10Q(0.3593) H11C(0.6544) H11D(0.6898) H11E(0.5759) H11F(0.6078)
 H10R(0.3672) H10S(0.309) H10T(0.3137) H11G(0.381) H11H(0.417) H115(0.6896)
 H11I(0.7509) H11J(0.7431) H11K(0.7915) H30A(0.6264) H30B(0.6731) H11L(0.4624)
 H11M(0.5104) H11N(0.4475) H20A(1.0283) H20B(0.954) H40A(0.8731) H40B(0.7951)
 Fixed Z: H11(0.1826) H10A(0.3935) H10B(0.3932) H12(0.2633) H10C(0.2469)
 H10D(0.2781) H8(0.0385) H10U(0.0512) H10V(0.0014) H10W(0.0488) H2(0.0946) H4A(-
 0.0272) H4B(-0.0533) H4C(-0.0512) H10E(0.3846) H10F(0.4206) H1(0.2011)
 H10G(0.5311) H10H(0.4968) H5(0.0181) H10I(0.4754) H10J(0.4401) H10K(0.2793)
 H10L(0.2817) H10M(0.559) H10N(0.6085) H10O(0.5933) H11A(0.3313) H11B(0.347)
 H10P(0.3663) H10Q(0.3714) H11C(0.2571) H11D(0.3249) H11E(0.2667) H11F(0.3383)
 H10R(0.2543) H10S(0.3096) H10T(0.2645) H11G(0.2667) H11H(0.2129) H115(0.2489)
 H11I(0.1732) H11J(0.185) H11K(0.2326) H30A(0.0286) H30B(0.0695) H11L(0.2668)
 H11M(0.2276) H11N(0.19) H20A(0.4236) H20B(0.4002) H40A(0.4712) H40B(0.4966)
;
_olex2_submission_special_instructions 'No special instructions were received'

loop_
_space_group_symop_operation_xyz
'x, y, z'
'-x+1/2, y+1/2, -z+1/2'
'-x, -y, -z'
'x-1/2, -y-1/2, z-1/2'

loop_
_atom_site_label
_atom_site_type_symbol
_atom_site_fract_x
_atom_site_fract_y
_atom_site_fract_z
_atom_site_U_iso_or_equiv
_atom_site_adp_type
_atom_site_occupancy
_atom_site_site_symmetry_order
_atom_site_calc_flag
_atom_site_refinement_flags_posn
Mo3 Mo 0.40389(3) 0.66868(2) 0.36645(2) 0.02668(11) Uani 1 1 d .
Mo1 Mo 0.23212(3) 0.70678(2) 0.27569(2) 0.02771(12) Uani 1 1 d .
Mo2 Mo 0.22558(3) 0.66669(2) 0.40609(2) 0.02845(12) Uani 1 1 d .
Cl3 Cl 0.49679(9) 0.56374(7) 0.35535(7) 0.0383(3) Uani 1 1 d .
S1 S 0.26812(9) 0.59562(6) 0.32232(6) 0.0301(3) Uani 1 1 d .
Cl4 Cl 0.57560(9) 0.71477(7) 0.40575(6) 0.0393(3) Uani 1 1 d .
Cl5 Cl 0.31832(11) 0.87515(6) 0.40326(7) 0.0420(3) Uani 1 1 d .
S5 S 0.36845(9) 0.73340(6) 0.45950(6) 0.0323(3) Uani 1 1 d .
S4 S 0.38633(9) 0.63096(7) 0.48126(6) 0.0324(3) Uani 1 1 d .
S7 S 0.37680(9) 0.77756(6) 0.30963(6) 0.0329(3) Uani 1 1 d .
Cl1 Cl 0.14886(10) 0.55967(7) 0.43388(8) 0.0432(3) Uani 1 1 d .
S3 S 0.16395(10) 0.77396(6) 0.35416(7) 0.0350(3) Uani 1 1 d .
S6 S 0.39539(10) 0.69962(7) 0.24500(6) 0.0342(3) Uani 1 1 d .
Cl2 Cl 0.16055(11) 0.70930(8) 0.50360(7) 0.0469(3) Uani 1 1 d .
S2 S 0.07429(9) 0.69285(7) 0.31416(7) 0.0380(3) Uani 1 1 d .
N1 N 0.1695(3) 0.6566(2) 0.1761(2) 0.0346(10) Uani 1 1 d .
N2 N 0.1823(3) 0.7913(2) 0.2019(2) 0.0327(9) Uani 1 1 d .
C9 C 0.1383(4) 0.8928(3) 0.1002(3) 0.0323(11) Uani 1 1 d .
C11 C 0.1667(4) 0.9098(3) 0.1692(3) 0.0359(11) Uani 1 1 d .
H11 H 0.1710 0.9558 0.1826 0.043 Uiso 1 1 calc R
C101 C 0.7468(5) 0.4850(4) 0.3647(3) 0.0625(19) Uani 1 1 d .
H10A H 0.7057 0.5038 0.3935 0.075 Uiso 1 1 calc R
H10B H 0.7955 0.4548 0.3932 0.075 Uiso 1 1 calc R
N100 N 0.8018(4) 0.5440(4) 0.3408(3) 0.0646(16) Uani 1 1 d .
C12 C 0.1883(4) 0.8588(3) 0.2175(3) 0.0372(12) Uani 1 1 d .
H12 H 0.2081 0.8714 0.2633 0.045 Uiso 1 1 calc R
C7 C 0.1511(3) 0.7735(2) 0.1348(2) 0.0298(10) Uani 1 1 d .
C109 C 0.8604(6) 0.5189(6) 0.2888(4) 0.089(3) Uani 1 1 d .
H10C H 0.8132 0.5062 0.2469 0.107 Uiso 1 1 calc R
H10D H 0.8994 0.5573 0.2781 0.107 Uiso 1 1 calc R
C8 C 0.1293(4) 0.8227(2) 0.0840(3) 0.0320(11) Uani 1 1 d .
H8 H 0.1085 0.8091 0.0385 0.038 Uiso 1 1 calc R
C6 C 0.1453(4) 0.6990(2) 0.1204(3) 0.0323(11) Uani 1 1 d .
C10 C 0.1192(4) 0.9468(3) 0.0455(3) 0.0368(12) Uani 1 1 d .
H10U H 0.0655 0.9760 0.0512 0.055 Uiso 1 1 calc GR
H10V H 0.1018 0.9250 0.0014 0.055 Uiso 1 1 calc GR
H10W H 0.1781 0.9741 0.0488 0.055 Uiso 1 1 calc GR
C2 C 0.1356(5) 0.5602(3) 0.0998(3) 0.0488(15) Uani 1 1 d .
H2 H 0.1322 0.5125 0.0946 0.059 Uiso 1 1 calc R
C4 C 0.0868(5) 0.5746(3) -0.0286(3) 0.0596(17) Uani 1 1 d .
H4A H 0.0889 0.5251 -0.0272 0.089 Uiso 1 1 calc GR
H4B H 0.1338 0.5914 -0.0533 0.089 Uiso 1 1 calc GR
H4C H 0.0211 0.5895 -0.0512 0.089 Uiso 1 1 calc GR
C3 C 0.1127(4) 0.6024(3) 0.0426(3) 0.0426(13) Uani 1 1 d .
C105 C 0.8757(5) 0.5734(4) 0.4011(4) 0.067(2) Uani 1 1 d .
H10E H 0.9134 0.6092 0.3846 0.081 Uiso 1 1 calc R
H10F H 0.9221 0.5372 0.4206 0.081 Uiso 1 1 calc R
C1 C 0.1632(4) 0.5883(3) 0.1638(3) 0.0438(14) Uani 1 1 d .
H1 H 0.1784 0.5585 0.2011 0.053 Uiso 1 1 calc R
C107 C 0.9182(5) 0.6294(5) 0.5150(4) 0.079(2) Uani 1 1 d .
H10G H 0.9630 0.5913 0.5311 0.095 Uiso 1 1 calc R
H10H H 0.9553 0.6643 0.4968 0.095 Uiso 1 1 calc R
C5 C 0.1172(4) 0.6729(3) 0.0549(3) 0.0372(12) Uani 1 1 d .
H5 H 0.1009 0.7033 0.0181 0.045 Uiso 1 1 calc R
C106 C 0.8335(5) 0.6038(4) 0.4578(3) 0.0592(17) Uani 1 1 d .
H10I H 0.7955 0.5690 0.4754 0.071 Uiso 1 1 calc R
H10J H 0.7893 0.6418 0.4401 0.071 Uiso 1 1 calc R
C102 C 0.6809(5) 0.4413(5) 0.3092(4) 0.072(2) Uani 1 1 d .
H10K H 0.6328 0.4707 0.2793 0.086 Uiso 1 1 calc R
H10L H 0.7215 0.4194 0.2817 0.086 Uiso 1 1 calc R
C108 C 0.8840(6) 0.6592(6) 0.5743(5) 0.097(3) Uani 1 1 d .
H10M H 0.8409 0.6977 0.5590 0.145 Uiso 1 1 calc GR
H10N H 0.9407 0.6743 0.6085 0.145 Uiso 1 1 calc GR
H10O H 0.8486 0.6246 0.5933 0.145 Uiso 1 1 calc GR
C110 C 0.9295(6) 0.4585(6) 0.3115(5) 0.104(4) Uani 1 1 d .
H11A H 0.8944 0.4235 0.3313 0.125 Uiso 1 1 calc R
H11B H 0.9856 0.4739 0.3470 0.125 Uiso 1 1 calc R
C103 C 0.6275(6) 0.3871(5) 0.3400(4) 0.077(2) Uani 1 1 d .
H10P H 0.5857 0.4095 0.3663 0.092 Uiso 1 1 calc R
H10Q H 0.6761 0.3593 0.3714 0.092 Uiso 1 1 calc R
C114 C 0.7635(7) 0.6634(6) 0.2851(5) 0.108(4) Uani 1 1 d .
H11C H 0.8106 0.6544 0.2571 0.129 Uiso 1 1 calc R
H11D H 0.7968 0.6898 0.3249 0.129 Uiso 1 1 calc R
C113 C 0.7247(5) 0.5971(5) 0.3068(4) 0.079(2) Uani 1 1 d .
H11E H 0.6823 0.5759 0.2667 0.095 Uiso 1 1 calc R
H11F H 0.6832 0.6078 0.3383 0.095 Uiso 1 1 calc R
C104 C 0.5634(6) 0.3399(6) 0.2872(5) 0.104(3) Uani 1 1 d .
H10R H 0.5178 0.3672 0.2543 0.157 Uiso 1 1 calc GR
H10S H 0.5267 0.3090 0.3096 0.157 Uiso 1 1 calc GR
H10T H 0.6051 0.3137 0.2645 0.157 Uiso 1 1 calc GR
C111 C 0.9698(10) 0.4252(8) 0.2517(7) 0.151(6) Uani 1 1 d .
H11G H 1.0000 0.3810 0.2667 0.181 Uiso 1 1 calc R
H11H H 0.9144 0.4170 0.2129 0.181 Uiso 1 1 calc R
C115 C 0.6731(10) 0.7036(9) 0.2438(7) 0.176(8) Uani 1 1 d .
H115 H 0.6108 0.6896 0.2489 0.211 Uiso 1 1 calc R
C116 C 0.6747(13) 0.7492(12) 0.2071(9) 0.259(14) Uani 1 1 d .
H11I H 0.6130 0.7509 0.1732 0.389 Uiso 1 1 calc GR
H11J H 0.7287 0.7431 0.1850 0.389 Uiso 1 1 calc GR
H11K H 0.6838 0.7915 0.2326 0.389 Uiso 1 1 calc GR
Cl31 Cl -0.1012(2) 0.64868(19) 0.13293(15) 0.1238(10) Uani 1 1 d .
C30 C -0.2091(8) 0.6331(5) 0.0728(4) 0.102(3) Uani 1 1 d .
H30A H -0.1935 0.6264 0.0286 0.122 Uiso 1 1 calc R
H30B H -0.2522 0.6731 0.0695 0.122 Uiso 1 1 calc R
C112 C 1.0341(12) 0.4638(8) 0.2328(8) 0.168(7) Uani 1 1 d .
H11L H 1.0957 0.4624 0.2668 0.252 Uiso 1 1 calc GR
H11M H 1.0100 0.5104 0.2276 0.252 Uiso 1 1 calc GR
H11N H 1.0447 0.4475 0.1900 0.252 Uiso 1 1 calc GR
Cl32 Cl -0.2726(3) 0.56032(18) 0.09239(16) 0.1316(11) Uani 1 1 d .
Cl22 Cl 0.0875(2) 1.01843(17) 0.30968(14) 0.1181(9) Uani 1 1 d .
Cl21 Cl -0.0030(8) 0.9597(9) 0.4071(5) 0.508(11) Uani 1 1 d .
C20 C 0.1095(10) 0.9905(8) 0.3926(6) 0.148(5) Uani 1 1 d .
H20A H 0.1343 1.0283 0.4236 0.178 Uiso 1 1 calc R
H20B H 0.1590 0.9540 0.4002 0.178 Uiso 1 1 calc R
Cl42 Cl 0.8441(13) 0.8128(6) 0.4263(6) 0.468(9) Uani 1 1 d .
C40 C 0.9603(13) 0.8343(11) 0.486(2) 0.35(2) Uani 1 1 d .
H40A H 0.9940 0.8731 0.4712 0.424 Uiso 1 1 calc R
H40B H 1.0050 0.7951 0.4966 0.424 Uiso 1 1 calc R
Cl41 Cl 0.8977(10) 0.8589(8) 0.5646(6) 0.461(8) Uani 1 1 d .

loop_
_atom_site_aniso_label
_atom_site_aniso_U_11
_atom_site_aniso_U_22
_atom_site_aniso_U_33
_atom_site_aniso_U_23
_atom_site_aniso_U_13
_atom_site_aniso_U_12
Mo3 0.0245(2) 0.0289(2) 0.0253(2) 0.00138(16) 0.00301(16) -0.00165(16)
Mo1 0.0288(2) 0.0222(2) 0.0284(2) 0.00020(16) -0.00112(16) -0.00073(16)
Mo2 0.0240(2) 0.0275(2) 0.0330(2) 0.00251(17) 0.00477(17) -0.00046(16)
Cl3 0.0311(6) 0.0405(7) 0.0432(7) 0.0005(6) 0.0084(5) 0.0066(5)
S1 0.0298(6) 0.0240(6) 0.0333(6) 0.0018(5) 0.0009(5) 0.0002(5)
Cl4 0.0286(6) 0.0524(8) 0.0347(6) 0.0000(6) 0.0029(5) -0.0090(5)
Cl5 0.0584(8) 0.0262(6) 0.0388(7) -0.0046(5) 0.0060(6) -0.0071(6)
S5 0.0319(6) 0.0327(6) 0.0311(6) -0.0018(5) 0.0051(5) -0.0034(5)
S4 0.0301(6) 0.0351(7) 0.0310(6) 0.0045(5) 0.0053(5) 0.0000(5)
S7 0.0373(7) 0.0296(6) 0.0290(6) 0.0016(5) 0.0019(5) -0.0073(5)
Cl1 0.0351(7) 0.0364(7) 0.0595(8) 0.0099(6) 0.0139(6) -0.0051(5)
S3 0.0356(7) 0.0290(6) 0.0382(7) -0.0004(5) 0.0044(5) 0.0038(5)
S6 0.0359(7) 0.0377(7) 0.0281(6) 0.0002(5) 0.0054(5) -0.0016(5)
Cl2 0.0428(8) 0.0539(8) 0.0495(8) -0.0039(6) 0.0218(6) -0.0009(6)
S2 0.0270(6) 0.0347(7) 0.0481(8) 0.0027(6) 0.0002(5) -0.0009(5)
N1 0.036(2) 0.025(2) 0.037(2) -0.0017(18) -0.0031(18) 0.0009(17)
N2 0.038(2) 0.026(2) 0.029(2) 0.0003(17) -0.0021(18) -0.0008(17)
C9 0.029(3) 0.030(3) 0.034(3) 0.005(2) 0.002(2) 0.000(2)
C11 0.043(3) 0.023(2) 0.037(3) -0.003(2) 0.000(2) 0.001(2)
C101 0.039(3) 0.103(6) 0.049(4) 0.000(4) 0.017(3) 0.005(3)
N100 0.033(3) 0.117(5) 0.046(3) 0.014(3) 0.016(2) 0.004(3)
C12 0.049(3) 0.028(3) 0.030(3) -0.005(2) -0.002(2) -0.001(2)
C7 0.025(2) 0.025(2) 0.036(3) -0.001(2) 0.000(2) 0.0030(19)
C109 0.055(4) 0.164(9) 0.055(4) 0.005(5) 0.027(4) 0.001(5)
C8 0.031(3) 0.030(3) 0.031(3) -0.002(2) 0.000(2) 0.000(2)
C6 0.031(3) 0.026(2) 0.036(3) 0.000(2) 0.002(2) 0.002(2)
C10 0.041(3) 0.031(3) 0.035(3) 0.005(2) 0.001(2) 0.000(2)
C2 0.057(4) 0.027(3) 0.053(3) -0.010(3) -0.007(3) -0.002(3)
C4 0.077(5) 0.045(4) 0.049(4) -0.013(3) -0.003(3) 0.007(3)
C3 0.043(3) 0.036(3) 0.042(3) -0.009(2) -0.005(2) 0.005(2)
C105 0.037(3) 0.104(6) 0.062(4) 0.013(4) 0.015(3) -0.004(4)
C1 0.052(3) 0.027(3) 0.042(3) -0.002(2) -0.010(3) 0.000(2)
C107 0.045(4) 0.111(7) 0.083(5) -0.003(5) 0.020(4) -0.011(4)
C5 0.039(3) 0.029(3) 0.039(3) 0.000(2) 0.002(2) 0.003(2)
C106 0.040(3) 0.078(5) 0.061(4) 0.011(3) 0.014(3) -0.001(3)
C102 0.048(4) 0.115(7) 0.054(4) -0.010(4) 0.016(3) 0.001(4)
C108 0.059(5) 0.134(9) 0.095(7) -0.025(6) 0.015(5) -0.011(5)
C110 0.057(5) 0.185(11) 0.076(6) -0.017(6) 0.025(4) 0.026(6)
C103 0.057(4) 0.104(6) 0.072(5) -0.007(5) 0.019(4) 0.002(4)
C114 0.084(6) 0.152(10) 0.099(7) 0.062(7) 0.046(5) 0.012(6)
C113 0.051(4) 0.130(7) 0.061(4) 0.033(5) 0.018(3) 0.008(4)
C104 0.060(5) 0.140(9) 0.112(8) -0.034(7) 0.018(5) -0.018(5)
C111 0.123(10) 0.196(15) 0.157(12) 0.017(11) 0.082(9) 0.052(10)
C115 0.127(10) 0.258(18) 0.176(12) 0.160(13) 0.103(10) 0.099(11)
C116 0.217(19) 0.40(3) 0.206(17) 0.18(2) 0.136(15) 0.21(2)
Cl31 0.0933(18) 0.180(3) 0.107(2) 0.039(2) 0.0426(16) 0.0092(19)
C30 0.160(10) 0.084(6) 0.069(5) 0.024(5) 0.043(6) 0.028(6)
C112 0.185(15) 0.168(14) 0.178(14) -0.037(11) 0.096(12) -0.084(12)
Cl32 0.158(3) 0.127(2) 0.110(2) 0.0054(18) 0.031(2) -0.010(2)
Cl22 0.127(2) 0.133(2) 0.0852(16) 0.0116(16) 0.0065(15) -0.0126(18)
Cl21 0.343(12) 0.92(3) 0.326(10) 0.286(15) 0.208(10) 0.191(15)
C20 0.132(10) 0.201(15) 0.127(10) 0.051(10) 0.061(8) 0.058(10)
Cl42 0.63(2) 0.322(12) 0.347(13) -0.069(10) -0.092(14) -0.042(13)
C40 0.095(12) 0.160(18) 0.79(7) 0.06(3) 0.08(3) 0.039(12)
Cl41 0.400(15) 0.63(2) 0.407(15) 0.020(15) 0.202(13) -0.153(15)

loop_
_atom_type_symbol
_atom_type_description
_atom_type_scat_dispersion_real
_atom_type_scat_dispersion_imag
_atom_type_scat_source
C C 0.0033 0.0016 'International Tables Vol C Tables 4.2.6.8 and 6.1.1.4'
H H 0.0000 0.0000 'International Tables Vol C Tables 4.2.6.8 and 6.1.1.4'
Cl Cl 0.1484 0.1585 'International Tables Vol C Tables 4.2.6.8 and 6.1.1.4'
Mo Mo -1.6832 0.6857 'International Tables Vol C Tables 4.2.6.8 and 6.1.1.4'
N N 0.0061 0.0033 'International Tables Vol C Tables 4.2.6.8 and 6.1.1.4'
S S 0.1246 0.1234 'International Tables Vol C Tables 4.2.6.8 and 6.1.1.4'

loop_
_exptl_crystal_face_index_h
_exptl_crystal_face_index_k
_exptl_crystal_face_index_l
_exptl_crystal_face_perp_dist
_exptl_oxdiff_crystal_face_indexfrac_h
_exptl_oxdiff_crystal_face_indexfrac_k
_exptl_oxdiff_crystal_face_indexfrac_l
_exptl_oxdiff_crystal_face_x
_exptl_oxdiff_crystal_face_y
_exptl_oxdiff_crystal_face_z
-18 -1 17 0.0358 -17.9769 -0.9742 16.9354 -0.8748 0.4259 -0.2485
18 0 -17 0.0310 17.9767 -0.0235 -16.9363 0.8799 -0.3985 0.2721
-9 -18 -14 0.2046 -9.0042 -17.9273 -14.0062 -0.4112 0.1692 0.9109
5 18 18 0.2207 5.0095 17.9323 17.9917 0.2163 -0.0755 -0.9776
-1 27 -6 0.0874 -0.9965 26.9438 -5.9648 -0.2080 -0.8793 -0.4603
0 -27 -6 0.1372 -0.0091 -26.9317 -6.0142 0.1222 0.6003 0.8031
-2 5 -27 0.1704 -2.0116 5.0150 -26.9476 -0.2060 -0.7647 0.6507
1 -25 11 0.0860 0.9996 -24.9526 10.9572 0.2120 0.9408 0.2748
1 -21 17 0.1127 1.0036 -20.9670 16.9496 0.2084 0.9707 0.0145
18 -9 -7 0.0660 17.9800 -9.0107 -6.9638 0.9549 0.0807 0.2080
-17 13 12 0.0563 -16.9773 12.9951 11.9599 -0.9097 -0.0742 -0.4516
16 -14 -14 0.0731 15.9768 -13.9890 -13.9588 0.8576 0.0552 0.5415
-19 4 1 0.1130 -18.9835 4.0295 0.9687 -0.9978 -0.0830 0.0869
-6 26 6 0.1031 -5.9864 25.9466 6.0028 -0.4265 -0.5719 -0.7135

loop_
_geom_angle_atom_site_label_1
_geom_angle_atom_site_label_2
_geom_angle_atom_site_label_3
_geom_angle
Mo1 Mo3 Mo2 60.124(15)
Cl3 Mo3 Mo1 123.82(4)
Cl3 Mo3 Mo2 122.56(4)
Cl3 Mo3 Cl4 81.07(5)
Cl3 Mo3 S4 90.38(4)
Cl3 Mo3 S6 90.98(4)
S1 Mo3 Mo1 54.49(3)
S1 Mo3 Mo2 54.07(3)
S1 Mo3 Cl3 81.66(4)
S1 Mo3 Cl4 162.62(5)
S1 Mo3 S5 108.63(4)
S1 Mo3 S4 86.08(4)
S1 Mo3 S7 109.19(4)
S1 Mo3 S6 85.62(4)
Cl4 Mo3 Mo1 136.95(4)
Cl4 Mo3 Mo2 139.78(4)
Cl4 Mo3 S6 92.81(4)
S5 Mo3 Mo1 94.35(3)
S5 Mo3 Mo2 54.82(3)
S5 Mo3 Cl3 135.60(5)
S5 Mo3 Cl4 85.25(4)
S5 Mo3 S4 49.26(4)
S5 Mo3 S6 131.90(5)
S4 Mo3 Mo1 116.18(3)
S4 Mo3 Mo2 56.07(3)
S4 Mo3 Cl4 95.89(4)
S4 Mo3 S6 171.30(4)
S7 Mo3 Mo1 55.08(3)
S7 Mo3 Mo2 95.69(4)
S7 Mo3 Cl3 136.02(5)
S7 Mo3 Cl4 82.33(5)
S7 Mo3 S5 82.69(4)
S7 Mo3 S4 131.75(5)
S7 Mo3 S6 49.58(4)
S6 Mo3 Mo1 56.35(3)
S6 Mo3 Mo2 116.37(3)
Mo3 Mo1 Mo2 60.349(14)
S1 Mo1 Mo3 54.41(3)
S1 Mo1 Mo2 54.14(3)
S1 Mo1 S7 109.01(4)
S1 Mo1 S3 108.27(5)
S1 Mo1 S6 85.84(4)
S1 Mo1 S2 84.08(4)
S7 Mo1 Mo3 54.97(3)
S7 Mo1 Mo2 95.77(3)
S7 Mo1 S3 86.07(5)
S7 Mo1 S6 49.68(4)
S7 Mo1 S2 135.09(5)
S3 Mo1 Mo3 96.93(3)
S3 Mo1 Mo2 54.78(3)
S3 Mo1 S6 135.50(5)
S3 Mo1 S2 49.41(5)
S6 Mo1 Mo3 56.75(3)
S6 Mo1 Mo2 117.00(3)
S6 Mo1 S2 169.90(5)
S2 Mo1 Mo3 116.75(3)
S2 Mo1 Mo2 56.63(3)
N1 Mo1 Mo3 125.48(11)
N1 Mo1 Mo2 130.09(11)
N1 Mo1 S1 87.70(11)
N1 Mo1 S7 129.49(12)
N1 Mo1 S3 134.59(12)
N1 Mo1 S6 86.43(12)
N1 Mo1 S2 92.66(12)
N2 Mo1 Mo3 137.20(11)
N2 Mo1 Mo2 140.68(11)
N2 Mo1 S1 161.62(11)
N2 Mo1 S7 82.86(11)
N2 Mo1 S3 86.00(11)
N2 Mo1 S6 91.96(12)
N2 Mo1 S2 97.46(12)
N2 Mo1 N1 73.95(14)
Mo1 Mo2 Mo3 59.527(14)
S1 Mo2 Mo3 54.10(3)
S1 Mo2 Mo1 54.24(3)
S1 Mo2 S5 108.63(4)
S1 Mo2 S4 86.26(4)
S1 Mo2 Cl1 82.02(5)
S1 Mo2 S3 108.63(4)
S1 Mo2 Cl2 163.15(5)
S1 Mo2 S2 83.99(4)
S5 Mo2 Mo3 54.79(3)
S5 Mo2 Mo1 93.91(3)
S5 Mo2 S4 49.34(4)
S5 Mo2 Cl1 135.19(5)
S5 Mo2 Cl2 83.03(5)
S5 Mo2 S2 133.06(5)
S4 Mo2 Mo3 56.33(3)
S4 Mo2 Mo1 115.84(3)
S4 Mo2 Cl2 92.84(5)
S4 Mo2 S2 170.09(5)
Cl1 Mo2 Mo3 122.67(4)
Cl1 Mo2 Mo1 124.52(4)
Cl1 Mo2 S4 89.93(4)
Cl1 Mo2 Cl2 81.16(5)
Cl1 Mo2 S2 90.46(5)
S3 Mo2 Mo3 96.51(4)
S3 Mo2 Mo1 55.05(3)
S3 Mo2 S5 84.23(5)
S3 Mo2 S4 133.38(5)
S3 Mo2 Cl1 134.85(5)
S3 Mo2 Cl2 84.12(5)
S3 Mo2 S2 49.41(4)
Cl2 Mo2 Mo3 137.32(4)
Cl2 Mo2 Mo1 139.10(4)
Cl2 Mo2 S2 97.00(5)
S2 Mo2 Mo3 115.70(4)
S2 Mo2 Mo1 56.39(3)
Mo3 S1 Mo1 71.10(4)
Mo2 S1 Mo3 71.84(4)
Mo2 S1 Mo1 71.61(4)
Mo3 S5 Mo2 70.39(4)
S4 S5 Mo3 67.68(5)
S4 S5 Mo2 67.43(5)
Mo2 S4 Mo3 67.60(3)
S5 S4 Mo3 63.06(5)
S5 S4 Mo2 63.23(5)
Mo3 S7 Mo1 69.95(4)
S6 S7 Mo3 67.82(5)
S6 S7 Mo1 67.39(5)
Mo2 S3 Mo1 70.18(4)
S2 S3 Mo1 67.65(5)
S2 S3 Mo2 68.03(5)
Mo1 S6 Mo3 66.90(3)
S7 S6 Mo3 62.60(5)
S7 S6 Mo1 62.93(5)
Mo1 S2 Mo2 66.98(3)
S3 S2 Mo1 62.93(5)
S3 S2 Mo2 62.56(5)
C6 N1 Mo1 116.5(3)
C1 N1 Mo1 126.4(3)
C1 N1 C6 116.7(4)
C12 N2 Mo1 124.9(3)
C12 N2 C7 117.9(4)
C7 N2 Mo1 117.0(3)
C11 C9 C8 116.9(4)
C11 C9 C10 121.8(5)
C8 C9 C10 121.3(5)
C12 C11 C9 120.1(5)
N100 C101 C102 116.4(6)
C101 N100 C109 111.1(6)
C101 N100 C113 107.6(5)
C105 N100 C101 109.1(5)
C105 N100 C109 107.5(5)
C105 N100 C113 112.2(7)
C113 N100 C109 109.4(5)
N2 C12 C11 123.0(5)
N2 C7 C8 121.5(4)
N2 C7 C6 115.7(4)
C8 C7 C6 122.8(4)
C110 C109 N100 115.7(6)
C7 C8 C9 120.6(5)
N1 C6 C7 116.0(4)
N1 C6 C5 121.5(5)
C5 C6 C7 122.5(5)
C1 C2 C3 120.3(5)
C2 C3 C4 122.7(5)
C2 C3 C5 116.2(5)
C5 C3 C4 121.1(5)
N100 C105 C106 116.5(5)
N1 C1 C2 123.8(5)
C108 C107 C106 113.4(6)
C6 C5 C3 121.4(5)
C105 C106 C107 109.4(5)
C103 C102 C101 110.7(6)
C109 C110 C111 113.4(9)
C102 C103 C104 113.3(7)
C113 C114 C115 106.9(9)
C114 C113 N100 116.7(6)
C112 C111 C110 112.2(14)
C116 C115 C114 126.7(14)
Cl31 C30 Cl32 112.5(5)
Cl22 C20 Cl21 107.8(8)
Cl42 C40 Cl41 95.6(11)

loop_
_geom_bond_atom_site_label_1
_geom_bond_atom_site_label_2
_geom_bond_distance
Mo3 Mo1 2.7371(6)
Mo3 Mo2 2.7599(6)
Mo3 Cl3 2.4419(13)
Mo3 S1 2.3528(12)
Mo3 Cl4 2.4858(12)
Mo3 S5 2.3939(13)
Mo3 S4 2.4843(13)
Mo3 S7 2.3859(13)
Mo3 S6 2.4884(13)
Mo1 Mo2 2.7537(6)
Mo1 S1 2.3548(12)
Mo1 S7 2.3891(13)
Mo1 S3 2.3991(13)
Mo1 S6 2.4768(14)
Mo1 S2 2.4918(14)
Mo1 N1 2.212(4)
Mo1 N2 2.210(4)
Mo2 S1 2.3519(13)
Mo2 S5 2.3947(13)
Mo2 S4 2.4768(13)
Mo2 Cl1 2.4512(13)
Mo2 S3 2.3912(13)
Mo2 Cl2 2.4785(14)
Mo2 S2 2.4987(13)
S5 S4 2.0347(18)
S7 S6 2.0458(18)
S3 S2 2.0460(18)
N1 C6 1.366(6)
N1 C1 1.343(7)
N2 C12 1.341(6)
N2 C7 1.361(6)
C9 C11 1.390(7)
C9 C8 1.394(7)
C9 C10 1.496(7)
C11 C12 1.368(7)
C101 N100 1.512(9)
C101 C102 1.523(10)
N100 C109 1.541(9)
N100 C105 1.504(9)
N100 C113 1.523(9)
C7 C8 1.376(7)
C7 C6 1.471(7)
C109 C110 1.513(13)
C6 C5 1.378(7)
C2 C3 1.385(8)
C2 C1 1.368(8)
C4 C3 1.493(8)
C3 C5 1.387(7)
C105 C106 1.514(10)
C107 C106 1.519(10)
C107 C108 1.494(11)
C102 C103 1.500(11)
C110 C111 1.575(14)
C103 C104 1.519(11)
C114 C113 1.495(12)
C114 C115 1.541(14)
C111 C112 1.285(16)
C115 C116 1.153(18)
Cl31 C30 1.713(11)
C30 Cl32 1.753(10)
Cl22 C20 1.709(12)
Cl21 C20 1.752(16)
Cl42 C40 1.82(3)
C40 Cl41 2.02(4)
